data_7203452
loop_
_publ_author_name
'Du, Miao'
'Li, Cheng-Peng'
'Zhao, Xiao-Jun'

_publ_section_title
;
 Hierarchical regulated assembly of new metallosupramolecular networks
 based on metal thiocyanate and
 trans-1-(2-pyridyl)-2-(4-pyridyl)ethylene (bpe)via multiple
 interactions
;
_journal_issue 7
_journal_name_full CrystEngComm
_journal_page_first 552
_journal_paper_doi 10.1039/b606400k
_journal_volume 8
_journal_year 2006
_chemical_formula_sum 'C78 H64 Cu3 N18 O2 S6'
_chemical_formula_weight 1668.45
_chemical_name_systematic
;
?
;
_space_group_IT_number 2
_symmetry_cell_setting triclinic
_symmetry_space_group_name_Hall '-P 1'
_symmetry_space_group_name_H-M 'P -1'
_atom_sites_solution_hydrogens geom
_atom_sites_solution_primary direct
_atom_sites_solution_secondary difmap
_audit_creation_method SHELXL-97
_cell_angle_alpha 71.910(5)
_cell_angle_beta 75.596(5)
_cell_angle_gamma 71.955(5)
_cell_formula_units_Z 1
_cell_length_a 9.708(3)
_cell_length_b 12.900(4)
_cell_length_c 17.142(6)
_cell_measurement_reflns_used 1615
_cell_measurement_temperature 294(2)
_cell_measurement_theta_max 20.52
_cell_measurement_theta_min 2.36
_cell_volume 1912.4(11)
_computing_cell_refinement 'Bruker APEX II'
_computing_data_collection 'Bruker APEX II'
_computing_data_reduction 'Bruker SAINT'
_computing_molecular_graphics 'Bruker SHELXTL'
_computing_publication_material 'Bruker SHELXTL'
_computing_structure_refinement 'SHELXL-97 (Sheldrick, 1997)'
_computing_structure_solution 'SHELXS-97 (Sheldrick, 1990)'
_diffrn_ambient_temperature 294(2)
_diffrn_measured_fraction_theta_full 0.986
_diffrn_measured_fraction_theta_max 0.986
_diffrn_measurement_device_type 'APEX II CCD area detector'
_diffrn_measurement_method 'phi and omega scans'
_diffrn_radiation_monochromator graphite
_diffrn_radiation_source 'fine-focus sealed tube'
_diffrn_radiation_type MoK\a
_diffrn_reflns_av_R_equivalents 0.0239
_diffrn_reflns_av_sigmaI/netI 0.0589
_diffrn_reflns_limit_h_max 11
_diffrn_reflns_limit_h_min -11
_diffrn_reflns_limit_k_max 15
_diffrn_reflns_limit_k_min -15
_diffrn_reflns_limit_l_max 20
_diffrn_reflns_limit_l_min -15
_diffrn_reflns_number 10419
_diffrn_reflns_theta_full 25.03
_diffrn_reflns_theta_max 25.03
_diffrn_reflns_theta_min 1.86
_exptl_absorpt_coefficient_mu 1.050
_exptl_absorpt_correction_T_max 1.000000
_exptl_absorpt_correction_T_min 0.582398
_exptl_absorpt_correction_type multi-scan
_exptl_absorpt_process_details SADABS
_exptl_crystal_colour BLUE
_exptl_crystal_density_diffrn 1.449
_exptl_crystal_density_meas ?
_exptl_crystal_density_method 'not measured'
_exptl_crystal_description BLOCK
_exptl_crystal_F_000 857
_exptl_crystal_size_max 0.32
_exptl_crystal_size_mid 0.22
_exptl_crystal_size_min 0.12
_refine_diff_density_max 0.773
_refine_diff_density_min -0.492
_refine_diff_density_rms 0.063
_refine_ls_extinction_method none
_refine_ls_goodness_of_fit_ref 1.017
_refine_ls_hydrogen_treatment constr
_refine_ls_matrix_type full
_refine_ls_number_parameters 643
_refine_ls_number_reflns 6678
_refine_ls_number_restraints 237
_refine_ls_restrained_S_all 1.035
_refine_ls_R_factor_all 0.0857
_refine_ls_R_factor_gt 0.0474
_refine_ls_shift/su_max 0.001
_refine_ls_shift/su_mean 0.000
_refine_ls_structure_factor_coef Fsqd
_refine_ls_weighting_details 'calc w=1/[\s^2^(Fo^2^)+(0.0699P)^2^+0.0000P] where P=(Fo^2^+2Fc^2^)/3'
_refine_ls_weighting_scheme calc
_refine_ls_wR_factor_gt 0.1199
_refine_ls_wR_factor_ref 0.1324
_reflns_number_gt 4087
_reflns_number_total 6678
_reflns_threshold_expression >2sigma(I)
_cod_data_source_file b606400k.txt
_cod_data_source_block 4
_cod_depositor_comments
;
The following automatic conversions were performed:
'_symmetry_cell_setting' value 'Triclinic' changed to 'triclinic'
according to '/home/saulius/struct/CIF-dictionaries/cif_core.dic'
dictionary named 'cif_core.dic' version 2.4.1 from
2010-06-29.

'_exptl_absorpt_correction_type' value 'MULTI-SCAN' changed
to 'multi-scan' according to
'/home/saulius/struct/CIF-dictionaries/cif_core.dic' dictionary named
'cif_core.dic' version 2.4.1 from 2010-06-29.

Automatic conversion script
Id: cif_fix_enum 1527 2010-12-29 10:47:43Z saulius 

The following automatic conversions were performed:

'_exptl_crystal_density_meas' value 'NONE' was changed to '?' - the
value is perceived as not measured.

Automatic conversion script
Id: cif_fix_values 3008 2015-01-20 13:52:24Z robertas 
;
_cod_original_sg_symbol_H-M P-1
_cod_database_code 7203452

loop_
_symmetry_equiv_pos_as_xyz
'x, y, z'
'-x, -y, -z'

loop_
_atom_site_label
_atom_site_type_symbol
_atom_site_fract_x
_atom_site_fract_y
_atom_site_fract_z
_atom_site_U_iso_or_equiv
_atom_site_adp_type
_atom_site_occupancy
_atom_site_symmetry_multiplicity
_atom_site_calc_flag
_atom_site_refinement_flags
_atom_site_disorder_assembly
_atom_site_disorder_group
Cu1 Cu 0.0000 0.0000 0.5000 0.0488(2) Uani 1 2 d S . .
Cu2 Cu 0.38090(6) 0.23895(4) 0.20390(3) 0.04639(18) Uani 1 1 d . . .
S1 S 0.24208(18) 0.61780(12) 0.05345(11) 0.1019(5) Uani 1 1 d . . .
S2 S 0.30628(13) -0.09086(10) 0.40458(7) 0.0583(3) Uani 1 1 d . . .
S3 S -0.03260(15) -0.32489(10) 0.71264(8) 0.0685(4) Uani 1 1 d . . .
O1 O 0.6131(3) 0.2015(3) 0.11977(18) 0.0680(9) Uani 1 1 d . A .
H1A H 0.6948 0.1536 0.1267 0.102 Uiso 1 1 d R . .
H1B H 0.6121 0.2552 0.0759 0.102 Uiso 1 1 d R . .
N7 N 0.3469(4) 0.3987(3) 0.1406(2) 0.0575(10) Uani 1 1 d . A .
N8 N 0.3765(4) 0.0898(3) 0.2767(2) 0.0556(10) Uani 1 1 d . A .
N9 N 0.0268(4) -0.1402(3) 0.5871(2) 0.0539(9) Uani 1 1 d . . .
C1 C 0.0598(14) -0.0998(7) -0.2071(7) 0.086(5) Uani 0.584(10) 1 d PG A 1
H1C H 0.0991 -0.1694 -0.2197 0.103 Uiso 0.584(10) 1 calc PR A 1
C2 C -0.0611(15) -0.0249(10) -0.2408(8) 0.080(7) Uani 0.584(10) 1 d PG A 1
H2A H -0.1025 -0.0443 -0.2759 0.096 Uiso 0.584(10) 1 calc PR A 1
C3 C -0.1199(13) 0.0791(9) -0.2220(8) 0.061(5) Uani 0.584(10) 1 d PG A 1
H3A H -0.2007 0.1292 -0.2446 0.073 Uiso 0.584(10) 1 calc PR A 1
C4 C -0.0579(11) 0.1081(7) -0.1695(7) 0.051(3) Uani 0.584(10) 1 d PG A 1
H4A H -0.0973 0.1777 -0.1569 0.061 Uiso 0.584(10) 1 calc PR A 1
C5 C 0.0629(10) 0.0332(8) -0.1358(5) 0.031(2) Uani 0.584(10) 1 d PGD A 1
N1 N 0.1217(9) -0.0708(7) -0.1546(6) 0.047(2) Uani 0.584(10) 1 d PG A 1
C6 C 0.1389(9) 0.0530(7) -0.0802(5) 0.048(2) Uani 0.584(10) 1 d PD A 1
H6A H 0.2229 -0.0020 -0.0654 0.057 Uiso 0.584(10) 1 calc PR A 1
C7 C 0.1000(8) 0.1413(7) -0.0490(4) 0.052(2) Uani 0.584(10) 1 d PD A 1
H7A H 0.0181 0.1967 -0.0662 0.063 Uiso 0.584(10) 1 calc PR A 1
C8 C 0.1681(8) 0.1640(6) 0.0090(4) 0.043(2) Uani 0.584(10) 1 d PGD A 1
C9 C 0.1079(7) 0.2637(6) 0.0341(5) 0.053(2) Uani 0.584(10) 1 d PGD A 1
H9A H 0.0243 0.3143 0.0148 0.064 Uiso 0.584(10) 1 calc PR A 1
C10 C 0.1727(10) 0.2877(6) 0.0879(6) 0.073(3) Uani 0.584(10) 1 d PG A 1
H10A H 0.1324 0.3544 0.1047 0.088 Uiso 0.584(10) 1 calc PR A 1
N2 N 0.2976(10) 0.2121(7) 0.1168(5) 0.043(3) Uani 0.584(10) 1 d PG A 1
C11 C 0.3577(8) 0.1124(7) 0.0917(5) 0.043(2) Uani 0.584(10) 1 d PG A 1
H11A H 0.4413 0.0618 0.1110 0.052 Uiso 0.584(10) 1 calc PR A 1
C12 C 0.2930(8) 0.0884(6) 0.0378(4) 0.047(2) Uani 0.584(10) 1 d PGD A 1
H12A H 0.3332 0.0217 0.0210 0.057 Uiso 0.584(10) 1 calc PR A 1
C18 C 0.5824(7) 0.3510(6) 0.4810(4) 0.047(2) Uani 0.654(9) 1 d PD A 1
H18A H 0.5253 0.3339 0.5333 0.056 Uiso 0.654(9) 1 calc PR A 1
C13 C 0.4321(7) 0.2648(6) 0.4369(3) 0.047(2) Uani 0.654(9) 1 d PGD A 1
H13A H 0.3889 0.2439 0.4924 0.057 Uiso 0.654(9) 1 calc PR A 1
C14 C 0.3859(9) 0.2402(8) 0.3757(4) 0.062(3) Uani 0.654(9) 1 d PG A 1
H14A H 0.3118 0.2027 0.3903 0.074 Uiso 0.654(9) 1 calc PR A 1
N3 N 0.4505(10) 0.2716(9) 0.2929(4) 0.041(3) Uani 0.654(9) 1 d PG A 1
C15 C 0.5612(8) 0.3276(7) 0.2712(3) 0.0353(19) Uani 0.654(9) 1 d PG A 1
H15A H 0.6044 0.3485 0.2157 0.042 Uiso 0.654(9) 1 calc PR A 1
C16 C 0.6074(6) 0.3522(5) 0.3324(3) 0.0442(19) Uani 0.654(9) 1 d PGD A 1
H16A H 0.6816 0.3896 0.3179 0.053 Uiso 0.654(9) 1 calc PR A 1
C17 C 0.5429(7) 0.3208(5) 0.4153(3) 0.0345(18) Uani 0.654(9) 1 d PGD A 1
C19 C 0.6858(7) 0.3983(5) 0.4772(4) 0.047(2) Uani 0.654(9) 1 d PD A 1
H19A H 0.7435 0.4168 0.4253 0.056 Uiso 0.654(9) 1 calc PR A 1
C20 C 0.7199(6) 0.4248(5) 0.5449(3) 0.0409(19) Uani 0.654(9) 1 d PGD A 1
N4 N 0.8193(7) 0.4908(6) 0.5239(3) 0.059(2) Uani 0.654(9) 1 d PGD A 1
C21 C 0.8639(9) 0.5145(7) 0.5861(5) 0.0626(18) Uani 0.654(9) 1 d PGU A 1
H21A H 0.9304 0.5587 0.5721 0.075 Uiso 0.654(9) 1 calc PR A 1
C22 C 0.8092(12) 0.4721(9) 0.6693(4) 0.061(4) Uani 0.654(9) 1 d PG A 1
H22A H 0.8391 0.4880 0.7109 0.073 Uiso 0.654(9) 1 calc PR A 1
C23 C 0.7099(11) 0.4061(8) 0.6902(3) 0.063(3) Uani 0.654(9) 1 d PG A 1
H23A H 0.6732 0.3778 0.7459 0.075 Uiso 0.654(9) 1 calc PR A 1
C24 C 0.6652(7) 0.3824(6) 0.6280(4) 0.0480(19) Uani 0.654(9) 1 d PGD A 1
H24A H 0.5987 0.3383 0.6420 0.058 Uiso 0.654(9) 1 calc PR A 1
C37 C 0.3459(4) 0.0157(4) 0.3304(3) 0.0432(10) Uani 1 1 d . A 1
C38 C 0.3031(5) 0.4907(4) 0.1040(3) 0.0528(11) Uani 1 1 d . A 1
C39 C 0.0016(4) -0.2171(4) 0.6396(3) 0.0451(10) Uani 1 1 d . B 1
C1' C 0.0628(13) -0.0806(8) -0.2000(8) 0.023(3) Uani 0.416(10) 1 d PGU A 2
H1'A H 0.1164 -0.1504 -0.2094 0.027 Uiso 0.416(10) 1 calc PR A 2
C2' C -0.0627(16) -0.0228(10) -0.2354(9) 0.027(4) Uani 0.416(10) 1 d PGU A 2
H2'A H -0.0931 -0.0539 -0.2684 0.032 Uiso 0.416(10) 1 calc PR A 2
C3' C -0.1429(15) 0.0815(11) -0.2214(12) 0.060(6) Uani 0.416(10) 1 d PGU A 2
H3'A H -0.2268 0.1202 -0.2451 0.072 Uiso 0.416(10) 1 calc PR A 2
C4' C -0.0975(15) 0.1280(10) -0.1721(11) 0.067(5) Uani 0.416(10) 1 d PGU A 2
H4'A H -0.1511 0.1978 -0.1628 0.080 Uiso 0.416(10) 1 calc PR A 2
C5' C 0.0281(14) 0.0702(10) -0.1368(8) 0.052(5) Uani 0.416(10) 1 d PGDU A 2
N1' N 0.1082(11) -0.0341(10) -0.1507(7) 0.034(3) Uani 0.416(10) 1 d PGU A 2
C6' C 0.0763(12) 0.1131(10) -0.0825(6) 0.048(4) Uani 0.416(10) 1 d PDU A 2
H6'A H 0.0253 0.1850 -0.0767 0.057 Uiso 0.416(10) 1 calc PR A 2
C7' C 0.1851(11) 0.0604(9) -0.0407(6) 0.052(3) Uani 0.416(10) 1 d PDU A 2
H7'A H 0.2397 -0.0113 -0.0456 0.063 Uiso 0.416(10) 1 calc PR A 2
C8' C 0.2228(11) 0.1128(8) 0.0144(5) 0.037(3) Uani 0.416(10) 1 d PGDU A 2
C9' C 0.1465(10) 0.2166(8) 0.0306(6) 0.040(3) Uani 0.416(10) 1 d PGU A 2
H9'A H 0.0679 0.2610 0.0036 0.048 Uiso 0.416(10) 1 calc PR A 2
C10' C 0.1876(12) 0.2539(7) 0.0871(6) 0.023(3) Uani 0.416(10) 1 d PGU A 2
H10B H 0.1365 0.3233 0.0980 0.028 Uiso 0.416(10) 1 calc PR A 2
N2' N 0.3051(14) 0.1875(9) 0.1274(7) 0.039(4) Uani 0.416(10) 1 d PGU A 2
C11' C 0.3814(11) 0.0837(9) 0.1112(7) 0.053(4) Uani 0.416(10) 1 d PGU A 2
H11B H 0.4600 0.0392 0.1382 0.063 Uiso 0.416(10) 1 calc PR A 2
C12' C 0.3403(10) 0.0464(7) 0.0547(6) 0.038(3) Uani 0.416(10) 1 d PGU A 2
H12B H 0.3914 -0.0231 0.0439 0.046 Uiso 0.416(10) 1 calc PR A 2
C18' C 0.6533(15) 0.3743(12) 0.4421(6) 0.054(4) Uani 0.346(9) 1 d PDU A 2
H18B H 0.7337 0.4047 0.4171 0.064 Uiso 0.346(9) 1 calc PR A 2
C13' C 0.4823(12) 0.2775(10) 0.4221(6) 0.031(4) Uani 0.346(9) 1 d PGDU A 2
H13B H 0.4506 0.2579 0.4793 0.037 Uiso 0.346(9) 1 calc PR A 2
C14' C 0.4240(15) 0.2455(14) 0.3696(8) 0.021(3) Uani 0.346(9) 1 d PGU A 2
H14B H 0.3533 0.2045 0.3916 0.026 Uiso 0.346(9) 1 calc PR A 2
N3' N 0.471(2) 0.2747(18) 0.2840(8) 0.044(6) Uani 0.346(9) 1 d PGU A 2
C15' C 0.577(2) 0.3359(17) 0.2510(5) 0.096(8) Uani 0.346(9) 1 d PGU A 2
H15B H 0.6087 0.3555 0.1938 0.115 Uiso 0.346(9) 1 calc PR A 2
C16' C 0.6353(14) 0.3680(11) 0.3036(6) 0.044(4) Uani 0.346(9) 1 d PGDU A 2
H16B H 0.7060 0.4089 0.2815 0.053 Uiso 0.346(9) 1 calc PR A 2
C17' C 0.5879(11) 0.3388(9) 0.3891(6) 0.027(3) Uani 0.346(9) 1 d PGDU A 2
C19' C 0.6073(14) 0.3664(11) 0.5216(6) 0.051(4) Uani 0.346(9) 1 d PDU A 2
H19B H 0.5230 0.3410 0.5467 0.061 Uiso 0.346(9) 1 calc PR A 2
C20' C 0.6821(13) 0.3958(10) 0.5730(6) 0.048(5) Uani 0.346(9) 1 d PGDU A 2
N4' N 0.7778(13) 0.4645(11) 0.5334(5) 0.040(3) Uani 0.346(9) 1 d PGDU A 2
C21' C 0.8319(18) 0.5097(14) 0.5797(8) 0.055(2) Uani 0.346(9) 1 d PGU A 2
H21B H 0.8959 0.5557 0.5532 0.066 Uiso 0.346(9) 1 calc PR A 2
C22' C 0.790(2) 0.4862(18) 0.6658(8) 0.046(6) Uani 0.346(9) 1 d PGU A 2
H22B H 0.8265 0.5164 0.6968 0.055 Uiso 0.346(9) 1 calc PR A 2
C23' C 0.695(2) 0.4174(17) 0.7055(5) 0.053(5) Uani 0.346(9) 1 d PGU A 2
H23B H 0.6669 0.4017 0.7630 0.064 Uiso 0.346(9) 1 calc PR A 2
C24' C 0.6406(16) 0.3723(12) 0.6591(6) 0.064(6) Uani 0.346(9) 1 d PGDU A 2
H24B H 0.5766 0.3263 0.6856 0.076 Uiso 0.346(9) 1 calc PR A 2
C25 C 0.2171(8) 0.3997(5) 0.8125(4) 0.103(2) Uani 1 1 d . . .
H25A H 0.1300 0.4419 0.7931 0.124 Uiso 1 1 calc R . .
C26 C 0.2662(8) 0.4331(5) 0.8664(4) 0.097(2) Uani 1 1 d . . .
H26A H 0.2134 0.4984 0.8833 0.117 Uiso 1 1 calc R . .
C27 C 0.3923(8) 0.3706(6) 0.8952(3) 0.0888(19) Uani 1 1 d . . .
H27A H 0.4278 0.3922 0.9319 0.107 Uiso 1 1 calc R . .
C28 C 0.4660(7) 0.2754(6) 0.8691(4) 0.0908(18) Uani 1 1 d . . .
H28A H 0.5523 0.2320 0.8889 0.109 Uiso 1 1 calc R . .
N5 N 0.4180(6) 0.2411(4) 0.8147(3) 0.0882(15) Uani 1 1 d . . .
C29 C 0.2930(8) 0.3070(6) 0.7874(3) 0.0824(17) Uani 1 1 d D . .
C30 C 0.2323(7) 0.2753(5) 0.7287(3) 0.0930(18) Uani 1 1 d D . .
H30A H 0.1472 0.3244 0.7104 0.112 Uiso 1 1 calc R . .
C31 C 0.2846(6) 0.1895(5) 0.7018(3) 0.0818(17) Uani 1 1 d D . .
H31A H 0.3730 0.1431 0.7177 0.098 Uiso 1 1 calc R . .
C32 C 0.2214(5) 0.1530(5) 0.6472(3) 0.0597(13) Uani 1 1 d D B .
C33 C 0.1009(5) 0.2179(4) 0.6087(3) 0.0623(13) Uani 1 1 d . . .
H33A H 0.0600 0.2920 0.6123 0.075 Uiso 1 1 calc R . .
C34 C 0.0425(5) 0.1734(4) 0.5655(3) 0.0561(11) Uani 1 1 d . B .
H34A H -0.0392 0.2179 0.5413 0.067 Uiso 1 1 calc R . .
N5' N 0.0996(4) 0.0666(3) 0.55704(19) 0.0461(8) Uani 1 1 d . . .
C35 C 0.2177(5) 0.0067(4) 0.5924(3) 0.0543(11) Uani 1 1 d . B .
H35A H 0.2596 -0.0665 0.5867 0.065 Uiso 1 1 calc R . .
C36 C 0.2804(5) 0.0463(4) 0.6360(3) 0.0633(13) Uani 1 1 d . . .
H36A H 0.3637 0.0009 0.6584 0.076 Uiso 1 1 calc R B .

loop_
_atom_site_aniso_label
_atom_site_aniso_U_11
_atom_site_aniso_U_22
_atom_site_aniso_U_33
_atom_site_aniso_U_23
_atom_site_aniso_U_13
_atom_site_aniso_U_12
Cu1 0.0657(5) 0.0432(4) 0.0421(4) -0.0061(3) -0.0226(3) -0.0141(4)
Cu2 0.0605(4) 0.0432(3) 0.0453(3) -0.0095(2) -0.0245(2) -0.0161(2)
S1 0.0913(12) 0.0636(10) 0.1216(13) 0.0163(9) -0.0331(10) -0.0069(8)
S2 0.0625(8) 0.0492(7) 0.0547(7) -0.0052(5) -0.0120(6) -0.0088(6)
S3 0.0780(9) 0.0520(7) 0.0678(8) -0.0025(6) -0.0084(7) -0.0215(7)
O1 0.060(2) 0.074(2) 0.065(2) -0.0126(17) -0.0107(16) -0.0155(17)
N7 0.075(3) 0.050(2) 0.053(2) -0.007(2) -0.020(2) -0.020(2)
N8 0.069(3) 0.047(2) 0.061(2) -0.006(2) -0.033(2) -0.019(2)
N9 0.070(3) 0.048(2) 0.045(2) -0.0081(18) -0.0185(18) -0.0140(19)
C1 0.087(10) 0.116(11) 0.090(9) -0.049(8) -0.013(7) -0.055(9)
C2 0.074(11) 0.117(13) 0.067(10) -0.046(9) -0.005(7) -0.031(9)
C3 0.044(6) 0.100(10) 0.046(6) -0.019(6) -0.021(5) -0.018(6)
C4 0.047(6) 0.055(6) 0.063(6) -0.034(5) -0.006(5) -0.013(5)
C5 0.044(5) 0.027(5) 0.031(4) -0.017(3) -0.003(3) -0.014(5)
N1 0.056(5) 0.042(5) 0.052(5) -0.021(4) -0.003(4) -0.021(4)
C6 0.050(6) 0.049(5) 0.051(5) -0.016(4) -0.017(4) -0.011(4)
C7 0.051(5) 0.072(6) 0.049(5) -0.026(4) -0.016(4) -0.021(4)
C8 0.038(5) 0.047(6) 0.046(5) -0.014(4) -0.010(4) -0.008(5)
C9 0.058(6) 0.049(6) 0.057(5) -0.017(5) -0.023(4) -0.007(5)
C10 0.099(9) 0.060(7) 0.079(7) -0.005(6) -0.047(6) -0.035(6)
N2 0.068(7) 0.037(4) 0.030(4) 0.000(4) -0.012(4) -0.025(4)
C11 0.052(5) 0.041(5) 0.038(5) -0.004(4) -0.022(4) -0.010(4)
C12 0.055(6) 0.031(5) 0.052(5) -0.013(4) -0.023(5) 0.008(5)
C18 0.052(5) 0.053(4) 0.039(4) -0.018(4) -0.011(4) -0.010(3)
C13 0.044(5) 0.068(5) 0.038(4) -0.014(4) -0.002(3) -0.028(4)
C14 0.058(7) 0.078(6) 0.061(6) -0.017(5) -0.018(5) -0.028(5)
N3 0.045(5) 0.044(5) 0.042(5) -0.013(4) -0.013(3) -0.014(4)
C15 0.039(4) 0.051(4) 0.027(3) -0.013(3) -0.005(3) -0.025(3)
C16 0.053(5) 0.053(5) 0.030(5) -0.001(4) -0.004(4) -0.031(4)
C17 0.036(4) 0.033(4) 0.029(4) 0.002(3) -0.001(3) -0.014(3)
C19 0.051(5) 0.049(4) 0.045(4) -0.024(3) -0.015(3) -0.002(3)
C20 0.045(5) 0.035(4) 0.057(5) -0.017(4) -0.015(4) -0.019(4)
N4 0.060(5) 0.074(5) 0.063(4) -0.029(4) -0.009(3) -0.034(4)
C21 0.063(4) 0.075(4) 0.064(4) -0.026(3) -0.021(3) -0.020(3)
C22 0.066(7) 0.065(7) 0.069(7) -0.035(5) -0.028(5) -0.007(6)
C23 0.091(8) 0.060(6) 0.037(4) -0.023(4) -0.006(4) -0.012(5)
C24 0.052(5) 0.056(5) 0.046(6) -0.021(4) -0.006(4) -0.021(4)
C37 0.038(2) 0.046(3) 0.054(3) -0.024(2) -0.022(2) 0.000(2)
C38 0.061(3) 0.062(3) 0.047(3) -0.016(2) -0.008(2) -0.029(3)
C39 0.049(3) 0.048(3) 0.045(3) -0.020(2) -0.014(2) -0.008(2)
C1' 0.026(5) 0.025(4) 0.026(4) -0.019(4) -0.007(4) -0.006(3)
C2' 0.031(7) 0.038(6) 0.025(6) -0.017(4) -0.014(4) -0.012(5)
C3' 0.061(7) 0.062(8) 0.062(8) -0.018(5) -0.014(5) -0.018(5)
C4' 0.069(7) 0.067(7) 0.067(7) -0.018(5) -0.014(5) -0.016(4)
C5' 0.052(6) 0.050(7) 0.052(6) -0.016(4) -0.010(4) -0.006(4)
N1' 0.039(5) 0.038(5) 0.037(4) -0.011(4) -0.017(3) -0.018(4)
C6' 0.049(5) 0.047(5) 0.047(5) -0.011(4) -0.009(4) -0.014(4)
C7' 0.054(5) 0.051(5) 0.052(5) -0.012(4) -0.015(4) -0.011(4)
C8' 0.034(5) 0.038(5) 0.038(5) -0.011(4) -0.005(4) -0.005(4)
C9' 0.039(5) 0.034(5) 0.041(5) -0.004(4) -0.016(4) -0.001(4)
C10' 0.027(4) 0.018(4) 0.026(4) -0.006(3) -0.008(3) -0.003(3)
N2' 0.035(5) 0.039(5) 0.046(6) -0.003(4) -0.018(4) -0.014(4)
C11' 0.060(6) 0.056(6) 0.044(6) -0.016(4) -0.011(4) -0.013(4)
C12' 0.041(5) 0.038(5) 0.041(5) -0.013(4) -0.015(4) -0.008(4)
C18' 0.056(6) 0.057(6) 0.051(6) -0.015(4) -0.014(4) -0.013(4)
C13' 0.025(6) 0.033(5) 0.025(5) 0.000(4) 0.008(4) -0.014(4)
C14' 0.018(4) 0.024(5) 0.025(5) -0.006(4) 0.002(3) -0.013(4)
N3' 0.045(7) 0.044(7) 0.039(7) -0.008(5) -0.011(4) -0.007(5)
C15' 0.098(10) 0.096(9) 0.103(9) -0.028(5) -0.020(5) -0.031(5)
C16' 0.048(6) 0.049(6) 0.036(6) -0.012(4) -0.007(4) -0.015(4)
C17' 0.027(5) 0.024(5) 0.031(6) -0.001(4) -0.004(4) -0.016(4)
C19' 0.051(6) 0.050(6) 0.050(6) -0.013(4) -0.010(4) -0.006(4)
C20' 0.050(6) 0.047(6) 0.044(6) -0.008(5) -0.006(5) -0.013(4)
N4' 0.047(6) 0.049(5) 0.032(5) -0.022(4) -0.007(4) -0.012(4)
C21' 0.055(3) 0.056(3) 0.056(3) -0.0151(11) -0.0105(11) -0.0157(11)
C22' 0.044(7) 0.050(7) 0.046(8) -0.014(5) -0.014(5) -0.011(5)
C23' 0.059(7) 0.053(7) 0.055(6) -0.025(5) -0.011(4) -0.011(5)
C24' 0.070(7) 0.068(7) 0.055(7) -0.021(5) -0.012(5) -0.014(5)
C25 0.157(7) 0.083(4) 0.092(4) -0.009(4) -0.057(4) -0.046(4)
C26 0.138(6) 0.076(4) 0.095(5) -0.020(4) -0.022(4) -0.053(4)
C27 0.118(6) 0.110(5) 0.072(4) -0.022(4) -0.018(4) -0.076(5)
C28 0.084(4) 0.119(5) 0.084(4) -0.018(4) -0.012(3) -0.054(4)
N5 0.097(4) 0.105(4) 0.083(3) -0.042(3) 0.012(3) -0.057(3)
C29 0.101(5) 0.107(5) 0.061(3) -0.016(3) -0.014(3) -0.063(4)
C30 0.117(5) 0.093(5) 0.084(4) -0.016(4) -0.019(4) -0.051(4)
C31 0.082(4) 0.105(5) 0.076(4) -0.042(3) 0.011(3) -0.048(4)
C32 0.054(3) 0.087(4) 0.052(3) -0.025(3) 0.000(2) -0.038(3)
C33 0.076(4) 0.054(3) 0.063(3) -0.027(2) -0.003(3) -0.020(3)
C34 0.064(3) 0.052(3) 0.054(3) -0.018(2) -0.018(2) -0.007(2)
N5 0.052(2) 0.048(2) 0.0392(19) -0.0107(16) -0.0131(16) -0.0108(18)
C35 0.048(3) 0.060(3) 0.055(3) -0.018(2) -0.013(2) -0.006(2)
C36 0.051(3) 0.082(4) 0.067(3) -0.020(3) -0.022(2) -0.018(3)

loop_
_atom_type_symbol
_atom_type_description
_atom_type_scat_dispersion_real
_atom_type_scat_dispersion_imag
_atom_type_scat_source
C C 0.0033 0.0016 'International Tables Vol C Tables 4.2.6.8 and 6.1.1.4'
H H 0.0000 0.0000 'International Tables Vol C Tables 4.2.6.8 and 6.1.1.4'
N N 0.0061 0.0033 'International Tables Vol C Tables 4.2.6.8 and 6.1.1.4'
O O 0.0106 0.0060 'International Tables Vol C Tables 4.2.6.8 and 6.1.1.4'
S S 0.1246 0.1234 'International Tables Vol C Tables 4.2.6.8 and 6.1.1.4'
Cu Cu 0.3201 1.2651 'International Tables Vol C Tables 4.2.6.8 and 6.1.1.4'

loop_
_geom_angle_atom_site_label_1
_geom_angle_atom_site_label_2
_geom_angle_atom_site_label_3
_geom_angle
_geom_angle_site_symmetry_1
_geom_angle_site_symmetry_3
_geom_angle_publ_flag
N9 Cu1 N9 180.00(19) . 2_556 ?
N9 Cu1 N5 90.61(13) . . ?
N9 Cu1 N5 89.39(13) 2_556 . ?
N9 Cu1 N5 89.39(13) . 2_556 ?
N9 Cu1 N5 90.61(13) 2_556 2_556 ?
N5 Cu1 N5 180.0 . 2_556 ?
N8 Cu2 N7 169.22(15) . . ?
N8 Cu2 N2' 83.7(4) . . ?
N7 Cu2 N2' 96.0(4) . . ?
N8 Cu2 N3 88.5(3) . . ?
N7 Cu2 N3 91.4(3) . . ?
N2' Cu2 N3 172.0(5) . . ?
N8 Cu2 N2 92.2(3) . . ?
N7 Cu2 N2 87.2(3) . . ?
N2' Cu2 N2 8.8(5) . . ?
N3 Cu2 N2 176.3(4) . . ?
N8 Cu2 N3' 91.8(6) . . ?
N7 Cu2 N3' 89.2(6) . . ?
N2' Cu2 N3' 174.1(7) . . ?
N3 Cu2 N3' 6.4(6) . . ?
N2 Cu2 N3' 175.6(5) . . ?
N8 Cu2 O1 101.51(14) . . ?
N7 Cu2 O1 89.22(13) . . ?
N2' Cu2 O1 87.3(4) . . ?
N3 Cu2 O1 96.0(3) . . ?
N2 Cu2 O1 87.5(3) . . ?
N3' Cu2 O1 89.9(5) . . ?
Cu2 O1 H1A 134.6 . . ?
Cu2 O1 H1B 107.4 . . ?
H1A O1 H1B 117.4 . . ?
C38 N7 Cu2 168.3(4) . . ?
C37 N8 Cu2 163.9(4) . . ?
C39 N9 Cu1 161.2(4) . . ?
C2 C1 N1 120.0 . . ?
C2 C1 H1C 120.0 . . ?
N1 C1 H1C 120.0 . . ?
C3 C2 C1 120.0 . . ?
C3 C2 H2A 120.0 . . ?
C1 C2 H2A 120.0 . . ?
C2 C3 C4 120.0 . . ?
C2 C3 H3A 120.0 . . ?
C4 C3 H3A 120.0 . . ?
C5 C4 C3 120.0 . . ?
C5 C4 H4A 120.0 . . ?
C3 C4 H4A 120.0 . . ?
C4 C5 N1 120.0 . . ?
C4 C5 C6 125.7(7) . . ?
N1 C5 C6 114.3(7) . . ?
C5 N1 C1 120.0 . . ?
C7 C6 C5 126.3(8) . . ?
C7 C6 H6A 116.8 . . ?
C5 C6 H6A 116.8 . . ?
C6 C7 C8 128.9(7) . . ?
C6 C7 H7A 115.6 . . ?
C8 C7 H7A 115.6 . . ?
C9 C8 C12 120.0 . . ?
C9 C8 C7 119.2(5) . . ?
C12 C8 C7 120.8(5) . . ?
C8 C9 C10 120.0 . . ?
C8 C9 H9A 120.0 . . ?
C10 C9 H9A 120.0 . . ?
C9 C10 N2 120.0 . . ?
C9 C10 H10A 120.0 . . ?
N2 C10 H10A 120.0 . . ?
C11 N2 C10 120.0 . . ?
C11 N2 Cu2 119.5(4) . . ?
C10 N2 Cu2 120.2(4) . . ?
N2 C11 C12 120.0 . . ?
N2 C11 H11A 120.0 . . ?
C12 C11 H11A 120.0 . . ?
C11 C12 C8 120.0 . . ?
C11 C12 H12A 120.0 . . ?
C8 C12 H12A 120.0 . . ?
C19 C18 C17 129.7(6) . . ?
C19 C18 H18A 115.2 . . ?
C17 C18 H18A 115.2 . . ?
C14 C13 C17 120.0 . . ?
C14 C13 H13A 120.0 . . ?
C17 C13 H13A 120.0 . . ?
C13 C14 N3 120.0 . . ?
C13 C14 H14A 120.0 . . ?
N3 C14 H14A 120.0 . . ?
C14 N3 C15 120.0 . . ?
C14 N3 Cu2 120.1(4) . . ?
C15 N3 Cu2 119.9(4) . . ?
C16 C15 N3 120.0 . . ?
C16 C15 H15A 120.0 . . ?
N3 C15 H15A 120.0 . . ?
C17 C16 C15 120.0 . . ?
C17 C16 H16A 120.0 . . ?
C15 C16 H16A 120.0 . . ?
C16 C17 C13 120.0 . . ?
C16 C17 C18 121.7(4) . . ?
C13 C17 C18 118.3(4) . . ?
C18 C19 C20 126.9(6) . . ?
C18 C19 H19A 116.6 . . ?
C20 C19 H19A 116.6 . . ?
N4 C20 C24 120.0 . . ?
N4 C20 C19 116.7(4) . . ?
C24 C20 C19 123.2(4) . . ?
C21 N4 C20 120.0 . . ?
N4 C21 C22 120.0 . . ?
N4 C21 H21A 120.0 . . ?
C22 C21 H21A 120.0 . . ?
C23 C22 C21 120.0 . . ?
C23 C22 H22A 120.0 . . ?
C21 C22 H22A 120.0 . . ?
C22 C23 C24 120.0 . . ?
C22 C23 H23A 120.0 . . ?
C24 C23 H23A 120.0 . . ?
C23 C24 C20 120.0 . . ?
C23 C24 H24A 120.0 . . ?
C20 C24 H24A 120.0 . . ?
N8 C37 S2 178.4(4) . . ?
N7 C38 S1 179.8(4) . . ?
N9 C39 S3 179.6(5) . . ?
C2' C1' N1' 120.0 . . ?
C2' C1' H1'A 120.0 . . ?
N1' C1' H1'A 120.0 . . ?
C1' C2' C3' 120.0 . . ?
C1' C2' H2'A 120.0 . . ?
C3' C2' H2'A 120.0 . . ?
C2' C3' C4' 120.0 . . ?
C2' C3' H3'A 120.0 . . ?
C4' C3' H3'A 120.0 . . ?
C5' C4' C3' 120.0 . . ?
C5' C4' H4'A 120.0 . . ?
C3' C4' H4'A 120.0 . . ?
N1' C5' C4' 120.0 . . ?
N1' C5' C6' 118.0(9) . . ?
C4' C5' C6' 122.0(9) . . ?
C5' N1' C1' 120.0 . . ?
C7' C6' C5' 126.3(11) . . ?
C7' C6' H6'A 116.8 . . ?
C5' C6' H6'A 116.8 . . ?
C6' C7' C8' 121.3(10) . . ?
C6' C7' H7'A 119.3 . . ?
C8' C7' H7'A 119.3 . . ?
C9' C8' C12' 120.0 . . ?
C9' C8' C7' 125.4(7) . . ?
C12' C8' C7' 114.5(7) . . ?
C10' C9' C8' 120.0 . . ?
C10' C9' H9'A 120.0 . . ?
C8' C9' H9'A 120.0 . . ?
C9' C10' N2' 120.0 . . ?
C9' C10' H10B 120.0 . . ?
N2' C10' H10B 120.0 . . ?
C10' N2' C11' 120.0 . . ?
C10' N2' Cu2 122.7(5) . . ?
C11' N2' Cu2 117.1(5) . . ?
N2' C11' C12' 120.0 . . ?
N2' C11' H11B 120.0 . . ?
C12' C11' H11B 120.0 . . ?
C11' C12' C8' 120.0 . . ?
C11' C12' H12B 120.0 . . ?
C8' C12' H12B 120.0 . . ?
C19' C18' C17' 125.1(11) . . ?
C19' C18' H18B 117.5 . . ?
C17' C18' H18B 117.5 . . ?
C14' C13' C17' 120.0 . . ?
C14' C13' H13B 120.0 . . ?
C17' C13' H13B 120.0 . . ?
C13' C14' N3' 120.0 . . ?
C13' C14' H14B 120.0 . . ?
N3' C14' H14B 120.0 . . ?
C15' N3' C14' 120.0 . . ?
C15' N3' Cu2 118.2(7) . . ?
C14' N3' Cu2 121.7(7) . . ?
N3' C15' C16' 120.0 . . ?
N3' C15' H15B 120.0 . . ?
C16' C15' H15B 120.0 . . ?
C17' C16' C15' 120.0 . . ?
C17' C16' H16B 120.0 . . ?
C15' C16' H16B 120.0 . . ?
C16' C17' C13' 120.0 . . ?
C16' C17' C18' 117.9(6) . . ?
C13' C17' C18' 122.1(6) . . ?
C18' C19' C20' 123.1(10) . . ?
C18' C19' H19B 118.5 . . ?
C20' C19' H19B 118.5 . . ?
N4' C20' C24' 120.0 . . ?
N4' C20' C19' 118.2(6) . . ?
C24' C20' C19' 120.9(6) . . ?
C20' N4' C21' 120.0 . . ?
C22' C21' N4' 120.0 . . ?
C22' C21' H21B 120.0 . . ?
N4' C21' H21B 120.0 . . ?
C21' C22' C23' 120.0 . . ?
C21' C22' H22B 120.0 . . ?
C23' C22' H22B 120.0 . . ?
C22' C23' C24' 120.0 . . ?
C22' C23' H23B 120.0 . . ?
C24' C23' H23B 120.0 . . ?
C23' C24' C20' 120.0 . . ?
C23' C24' H24B 120.0 . . ?
C20' C24' H24B 120.0 . . ?
C29 C25 C26 120.5(6) . . ?
C29 C25 H25A 119.7 . . ?
C26 C25 H25A 119.7 . . ?
C27 C26 C25 119.5(6) . . ?
C27 C26 H26A 120.2 . . ?
C25 C26 H26A 120.2 . . ?
C26 C27 C28 118.3(5) . . ?
C26 C27 H27A 120.9 . . ?
C28 C27 H27A 120.9 . . ?
C27 C28 N5 122.7(6) . . ?
C27 C28 H28A 118.6 . . ?
N5 C28 H28A 118.6 . . ?
C29 N5 C28 116.5(5) . . ?
C25 C29 N5 122.5(5) . . ?
C25 C29 C30 117.5(6) . . ?
N5 C29 C30 120.0(6) . . ?
C31 C30 C29 126.3(6) . . ?
C31 C30 H30A 116.8 . . ?
C29 C30 H30A 116.8 . . ?
C30 C31 C32 127.2(6) . . ?
C30 C31 H31A 116.4 . . ?
C32 C31 H31A 116.4 . . ?
C36 C32 C33 116.6(4) . . ?
C36 C32 C31 118.6(5) . . ?
C33 C32 C31 124.7(5) . . ?
C34 C33 C32 120.5(4) . . ?
C34 C33 H33A 119.8 . . ?
C32 C33 H33A 119.8 . . ?
N5 C34 C33 122.2(4) . . ?
N5 C34 H34A 118.9 . . ?
C33 C34 H34A 118.9 . . ?
C35 N5 C34 116.5(3) . . ?
C35 N5 Cu1 122.6(3) . . ?
C34 N5 Cu1 120.8(3) . . ?
N5 C35 C36 123.9(4) . . ?
N5 C35 H35A 118.0 . . ?
C36 C35 H35A 118.0 . . ?
C35 C36 C32 120.2(4) . . ?
C35 C36 H36A 119.9 . . ?
C32 C36 H36A 119.9 . . ?

loop_
_geom_bond_atom_site_label_1
_geom_bond_atom_site_label_2
_geom_bond_distance
_geom_bond_site_symmetry_2
_geom_bond_publ_flag
Cu1 N9 1.947(4) . ?
Cu1 N9 1.947(4) 2_556 ?
Cu1 N5 2.034(3) . ?
Cu1 N5 2.034(3) 2_556 ?
Cu2 N8 1.948(4) . ?
Cu2 N7 1.975(4) . ?
Cu2 N2' 2.006(6) . ?
Cu2 N3 2.011(4) . ?
Cu2 N2 2.025(4) . ?
Cu2 N3' 2.028(8) . ?
Cu2 O1 2.353(3) . ?
S1 C38 1.600(5) . ?
S2 C37 1.629(5) . ?
S3 C39 1.615(5) . ?
O1 H1A 0.8499 . ?
O1 H1B 0.8499 . ?
N7 C38 1.158(5) . ?
N8 C37 1.159(5) . ?
N9 C39 1.158(5) . ?
C1 C2 1.3900 . ?
C1 N1 1.3900 . ?
C1 H1C 0.9300 . ?
C2 C3 1.3900 . ?
C2 H2A 0.9300 . ?
C3 C4 1.3900 . ?
C3 H3A 0.9300 . ?
C4 C5 1.3900 . ?
C4 H4A 0.9300 . ?
C5 N1 1.3900 . ?
C5 C6 1.462(7) . ?
C6 C7 1.318(7) . ?
C6 H6A 0.9300 . ?
C7 C8 1.461(6) . ?
C7 H7A 0.9300 . ?
C8 C9 1.3900 . ?
C8 C12 1.3900 . ?
C9 C10 1.3900 . ?
C9 H9A 0.9300 . ?
C10 N2 1.3900 . ?
C10 H10A 0.9300 . ?
N2 C11 1.3900 . ?
C11 C12 1.3900 . ?
C11 H11A 0.9300 . ?
C12 H12A 0.9300 . ?
C18 C19 1.305(7) . ?
C18 C17 1.466(5) . ?
C18 H18A 0.9300 . ?
C13 C14 1.3900 . ?
C13 C17 1.3900 . ?
C13 H13A 0.9300 . ?
C14 N3 1.3900 . ?
C14 H14A 0.9300 . ?
N3 C15 1.3900 . ?
C15 C16 1.3900 . ?
C15 H15A 0.9300 . ?
C16 C17 1.3900 . ?
C16 H16A 0.9300 . ?
C19 C20 1.443(5) . ?
C19 H19A 0.9300 . ?
C20 N4 1.3900 . ?
C20 C24 1.3900 . ?
N4 C21 1.3900 . ?
C21 C22 1.3900 . ?
C21 H21A 0.9300 . ?
C22 C23 1.3900 . ?
C22 H22A 0.9300 . ?
C23 C24 1.3900 . ?
C23 H23A 0.9300 . ?
C24 H24A 0.9300 . ?
C1' C2' 1.3900 . ?
C1' N1' 1.3900 . ?
C1' H1'A 0.9300 . ?
C2' C3' 1.3900 . ?
C2' H2'A 0.9300 . ?
C3' C4' 1.3900 . ?
C3' H3'A 0.9300 . ?
C4' C5' 1.3900 . ?
C4' H4'A 0.9300 . ?
C5' N1' 1.3900 . ?
C5' C6' 1.444(8) . ?
C6' C7' 1.313(9) . ?
C6' H6'A 0.9300 . ?
C7' C8' 1.484(8) . ?
C7' H7'A 0.9300 . ?
C8' C9' 1.3900 . ?
C8' C12' 1.3900 . ?
C9' C10' 1.3900 . ?
C9' H9'A 0.9300 . ?
C10' N2' 1.3900 . ?
C10' H10B 0.9300 . ?
N2' C11' 1.3900 . ?
C11' C12' 1.3900 . ?
C11' H11B 0.9300 . ?
C12' H12B 0.9300 . ?
C18' C19' 1.307(9) . ?
C18' C17' 1.471(8) . ?
C18' H18B 0.9300 . ?
C13' C14' 1.3900 . ?
C13' C17' 1.3900 . ?
C13' H13B 0.9300 . ?
C14' N3' 1.3900 . ?
C14' H14B 0.9300 . ?
N3' C15' 1.3900 . ?
C15' C16' 1.3900 . ?
C15' H15B 0.9300 . ?
C16' C17' 1.3900 . ?
C16' H16B 0.9300 . ?
C19' C20' 1.465(8) . ?
C19' H19B 0.9300 . ?
C20' N4' 1.3900 . ?
C20' C24' 1.3900 . ?
N4' C21' 1.3900 . ?
C21' C22' 1.3900 . ?
C21' H21B 0.9300 . ?
C22' C23' 1.3900 . ?
C22' H22B 0.9300 . ?
C23' C24' 1.3900 . ?
C23' H23B 0.9300 . ?
C24' H24B 0.9300 . ?
C25 C29 1.331(8) . ?
C25 C26 1.364(7) . ?
C25 H25A 0.9300 . ?
C26 C27 1.355(8) . ?
C26 H26A 0.9300 . ?
C27 C28 1.363(8) . ?
C27 H27A 0.9300 . ?
C28 N5 1.371(6) . ?
C28 H28A 0.9300 . ?
N5 C29 1.346(7) . ?
C29 C30 1.494(6) . ?
C30 C31 1.243(6) . ?
C30 H30A 0.9300 . ?
C31 C32 1.489(5) . ?
C31 H31A 0.9300 . ?
C32 C36 1.370(6) . ?
C32 C33 1.392(6) . ?
C33 C34 1.368(5) . ?
C33 H33A 0.9300 . ?
C34 N5 1.356(5) . ?
C34 H34A 0.9300 . ?
N5 C35 1.336(5) . ?
C35 C36 1.360(5) . ?
C35 H35A 0.9300 . ?
C36 H36A 0.9300 . ?

loop_
_geom_torsion_atom_site_label_1
_geom_torsion_atom_site_label_2
_geom_torsion_atom_site_label_3
_geom_torsion_atom_site_label_4
_geom_torsion
_geom_torsion_site_symmetry_1
_geom_torsion_site_symmetry_2
_geom_torsion_site_symmetry_3
_geom_torsion_site_symmetry_4
_geom_torsion_publ_flag
N8 Cu2 N7 C38 -37(2) . . . . ?
N2' Cu2 N7 C38 50.5(18) . . . . ?
N3 Cu2 N7 C38 -126.4(18) . . . . ?
N2 Cu2 N7 C38 50.2(18) . . . . ?
N3' Cu2 N7 C38 -132.4(18) . . . . ?
O1 Cu2 N7 C38 137.7(18) . . . . ?
N7 Cu2 N8 C37 -18.7(16) . . . . ?
N2' Cu2 N8 C37 -107.5(12) . . . . ?
N3 Cu2 N8 C37 70.8(12) . . . . ?
N2 Cu2 N8 C37 -105.5(12) . . . . ?
N3' Cu2 N8 C37 76.4(12) . . . . ?
O1 Cu2 N8 C37 166.6(11) . . . . ?
N5 Cu1 N9 C39 126.2(10) . . . . ?
N5 Cu1 N9 C39 -53.8(10) 2_556 . . . ?
C3 C4 C5 C6 179.8(9) . . . . ?
C6 C5 N1 C1 -179.8(8) . . . . ?
C4 C5 C6 C7 4.6(12) . . . . ?
N1 C5 C6 C7 -175.6(7) . . . . ?
C5 C6 C7 C8 177.6(8) . . . . ?
C6 C7 C8 C9 -179.9(7) . . . . ?
C6 C7 C8 C12 1.3(11) . . . . ?
C7 C8 C9 C10 -178.8(7) . . . . ?
C9 C10 N2 Cu2 -174.0(7) . . . . ?
N8 Cu2 N2 C11 -47.9(5) . . . . ?
N7 Cu2 N2 C11 142.8(5) . . . . ?
O1 Cu2 N2 C11 53.5(5) . . . . ?
N8 Cu2 N2 C10 126.1(4) . . . . ?
N7 Cu2 N2 C10 -43.1(4) . . . . ?
O1 Cu2 N2 C10 -132.5(4) . . . . ?
C10 N2 C11 C12 0.0 . . . . ?
Cu2 N2 C11 C12 174.0(7) . . . . ?
C7 C8 C12 C11 178.8(7) . . . . ?
C17 C13 C14 N3 0.0 . . . . ?
C13 C14 N3 C15 0.0 . . . . ?
C13 C14 N3 Cu2 -178.7(7) . . . . ?
N8 Cu2 N3 C14 -43.2(4) . . . . ?
N7 Cu2 N3 C14 126.0(4) . . . . ?
O1 Cu2 N3 C14 -144.6(4) . . . . ?
N8 Cu2 N3 C15 138.1(5) . . . . ?
N7 Cu2 N3 C15 -52.7(5) . . . . ?
O1 Cu2 N3 C15 36.6(5) . . . . ?
C14 N3 C15 C16 0.0 . . . . ?
Cu2 N3 C15 C16 178.7(7) . . . . ?
N3 C15 C16 C17 0.0 . . . . ?
C15 C16 C17 C13 0.0 . . . . ?
C15 C16 C17 C18 -176.4(7) . . . . ?
C14 C13 C17 C16 0.0 . . . . ?
C14 C13 C17 C18 176.5(6) . . . . ?
C19 C18 C17 C16 -7.1(10) . . . . ?
C19 C18 C17 C13 176.4(7) . . . . ?
C17 C18 C19 C20 -179.4(6) . . . . ?
C18 C19 C20 N4 -170.2(6) . . . . ?
C18 C19 C20 C24 13.6(10) . . . . ?
C24 C20 N4 C21 0.0 . . . . ?
C19 C20 N4 C21 -176.3(7) . . . . ?
C19 C20 C24 C23 176.1(7) . . . . ?
C3' C4' C5' C6' -177.6(13) . . . . ?
C4' C5' N1' C1' 0.0 . . . . ?
C6' C5' N1' C1' 177.7(12) . . . . ?
C2' C1' N1' C5' 0.0 . . . . ?
N1' C5' C6' C7' -4.0(18) . . . . ?
C4' C5' C6' C7' 173.6(11) . . . . ?
C5' C6' C7' C8' -179.0(11) . . . . ?
C6' C7' C8' C9' 3.3(14) . . . . ?
C6' C7' C8' C12' 179.8(9) . . . . ?
C12' C8' C9' C10' 0.0 . . . . ?
C7' C8' C9' C10' 176.3(10) . . . . ?
C9' C10' N2' Cu2 175.7(10) . . . . ?
N8 Cu2 N2' C10' 133.5(7) . . . . ?
N7 Cu2 N2' C10' -35.7(7) . . . . ?
O1 Cu2 N2' C10' -124.6(7) . . . . ?
N8 Cu2 N2' C11' -50.7(5) . . . . ?
N7 Cu2 N2' C11' 140.1(5) . . . . ?
O1 Cu2 N2' C11' 51.2(5) . . . . ?
C10' N2' C11' C12' 0.0 . . . . ?
Cu2 N2' C11' C12' -175.9(9) . . . . ?
N2' C11' C12' C8' 0.0 . . . . ?
C9' C8' C12' C11' 0.0 . . . . ?
C7' C8' C12' C11' -176.7(9) . . . . ?
C17' C13' C14' N3' 0.0 . . . . ?
C13' C14' N3' C15' 0.0 . . . . ?
C13' C14' N3' Cu2 -176.0(15) . . . . ?
N8 Cu2 N3' C15' 142.2(8) . . . . ?
N7 Cu2 N3' C15' -48.6(8) . . . . ?
O1 Cu2 N3' C15' 40.6(8) . . . . ?
N8 Cu2 N3' C14' -41.8(10) . . . . ?
N7 Cu2 N3' C14' 127.5(10) . . . . ?
O1 Cu2 N3' C14' -143.3(10) . . . . ?
C14' N3' C15' C16' 0.0 . . . . ?
Cu2 N3' C15' C16' 176.2(14) . . . . ?
C15' C16' C17' C18' 179.8(13) . . . . ?
C14' C13' C17' C16' 0.0 . . . . ?
C14' C13' C17' C18' -179.8(13) . . . . ?
C19' C18' C17' C16' 170.6(13) . . . . ?
C19' C18' C17' C13' -9.7(19) . . . . ?
C17' C18' C19' C20' 175.7(12) . . . . ?
C18' C19' C20' N4' 19.3(18) . . . . ?
C18' C19' C20' C24' -171.5(12) . . . . ?
C24' C20' N4' C21' 0.0 . . . . ?
C19' C20' N4' C21' 169.3(13) . . . . ?
C19' C20' C24' C23' -169.0(14) . . . . ?
C29 C25 C26 C27 -0.7(9) . . . . ?
C25 C26 C27 C28 -0.2(9) . . . . ?
C26 C27 C28 N5 0.4(8) . . . . ?
C27 C28 N5 C29 0.3(8) . . . . ?
C26 C25 C29 N5 1.5(9) . . . . ?
C26 C25 C29 C30 179.8(5) . . . . ?
C28 N5 C29 C25 -1.2(8) . . . . ?
C28 N5 C29 C30 -179.5(4) . . . . ?
C25 C29 C30 C31 -176.6(6) . . . . ?
N5 C29 C30 C31 1.7(9) . . . . ?
C29 C30 C31 C32 176.2(5) . . . . ?
C30 C31 C32 C36 -168.5(5) . . . . ?
C30 C31 C32 C33 8.6(8) . . . . ?
C36 C32 C33 C34 3.0(6) . . . . ?
C31 C32 C33 C34 -174.1(4) . . . . ?
C32 C33 C34 N5 -1.3(7) . . . . ?
C33 C34 N5 C35 -0.7(6) . . . . ?
C33 C34 N5 Cu1 175.3(3) . . . . ?
N9 Cu1 N5 C35 40.1(3) . . . . ?
N9 Cu1 N5 C35 -139.9(3) 2_556 . . . ?
N9 Cu1 N5 C34 -135.6(3) . . . . ?
N9 Cu1 N5 C34 44.4(3) 2_556 . . . ?
C34 N5 C35 C36 0.8(6) . . . . ?
Cu1 N5 C35 C36 -175.1(3) . . . . ?
N5 C35 C36 C32 1.1(7) . . . . ?
C33 C32 C36 C35 -2.9(6) . . . . ?
C31 C32 C36 C35 174.4(4) . . . . ?
